data_2210164
loop_
_publ_author_name
'Karaday\?i, Nevzat'
'Albayrak, \,Ci\(gdem'
'Odaba\,so\(glu, Mustafa'
'B\"uy\"ukg\"ung\"or, Orhan'

_publ_section_title
;
 (<i>E</i>)-2-Hydroxy-3-methoxy-5-[(4-propylphenyl)diazenyl]benzaldehyde
;
_journal_coeditor_code CI2136
_journal_issue 9
_journal_name_full 'Acta Crystallographica Section E'
_journal_page_first o3695
_journal_page_last o3696
_journal_paper_doi 10.1107/S1600536806029631
_journal_volume 62
_journal_year 2006
_chemical_formula_iupac 'C18 H20 N2 O3'
_chemical_formula_moiety 'C18 H20 N2 O3'
_chemical_formula_sum 'C18 H20 N2 O3'
_chemical_formula_weight 312.36
_chemical_name_systematic
;
(E)-2-Hydroxy-3-methoxy-5-[(4-propylphenyl)diazenyl]benzaldehyde
;
_space_group_IT_number 14
_symmetry_cell_setting monoclinic
_symmetry_space_group_name_Hall '-P 2yn'
_symmetry_space_group_name_H-M 'P 1 21/n 1'
_atom_sites_solution_hydrogens geom
_atom_sites_solution_primary direct
_atom_sites_solution_secondary difmap
_cell_angle_alpha 90.00
_cell_angle_beta 101.974(16)
_cell_angle_gamma 90.00
_cell_formula_units_Z 4
_cell_length_a 4.6264(10)
_cell_length_b 35.911(7)
_cell_length_c 10.342(2)
_cell_measurement_reflns_used 2128
_cell_measurement_temperature 296(2)
_cell_measurement_theta_max 21.73
_cell_measurement_theta_min 2.00
_cell_volume 1680.8(6)
_computing_cell_refinement X-AREA
_computing_data_collection 'X-AREA (Stoe & Cie, 2002)'
_computing_data_reduction 'X-RED32 (Stoe & Cie, 2002)'
_computing_molecular_graphics
;
ORTEP-3 for Windows (Farrugia, 1997) and PLUTON (Spek, 1997)
;
_computing_publication_material 'WinGX (Farrugia, 1999)'
_computing_structure_refinement 'SHELXL97 (Sheldrick, 1997)'
_computing_structure_solution 'SHELXS97 (Sheldrick, 1997)'
_diffrn_ambient_temperature 296(2)
_diffrn_measured_fraction_theta_full 0.999
_diffrn_measured_fraction_theta_max 0.999
_diffrn_measurement_device_type 'Stoe IPDS-2'
_diffrn_measurement_method \w
_diffrn_radiation_monochromator 'plane graphite'
_diffrn_radiation_source 'fine-focus sealed tube'
_diffrn_radiation_type MoK\a
_diffrn_radiation_wavelength 0.71073
_diffrn_reflns_av_R_equivalents 0.0785
_diffrn_reflns_av_sigmaI/netI 0.1288
_diffrn_reflns_limit_h_max 5
_diffrn_reflns_limit_h_min -5
_diffrn_reflns_limit_k_max 38
_diffrn_reflns_limit_k_min -42
_diffrn_reflns_limit_l_max 12
_diffrn_reflns_limit_l_min -12
_diffrn_reflns_number 10696
_diffrn_reflns_theta_full 25.00
_diffrn_reflns_theta_max 25.00
_diffrn_reflns_theta_min 2.09
_diffrn_standards_decay_% 0
_diffrn_standards_interval_count 0
_diffrn_standards_number 0
_exptl_absorpt_coefficient_mu 0.085
_exptl_absorpt_correction_T_max 0.9893
_exptl_absorpt_correction_T_min 0.9724
_exptl_absorpt_correction_type integration
_exptl_absorpt_process_details '(X-RED32; Stoe & Cie, 2002)'
_exptl_crystal_colour brown
_exptl_crystal_density_diffrn 1.234
_exptl_crystal_density_method 'not measured'
_exptl_crystal_description Plate
_exptl_crystal_F_000 664
_exptl_crystal_size_max 0.370
_exptl_crystal_size_mid 0.293
_exptl_crystal_size_min 0.070
_refine_diff_density_max 0.111
_refine_diff_density_min -0.152
_refine_ls_extinction_coef 0.0047(5)
_refine_ls_extinction_expression Fc^*^=kFc[1+0.001xFc^2^\l^3^/sin(2\q)]^-1/4^
_refine_ls_extinction_method 'SHELXL97 (Sheldrick, 1997)'
_refine_ls_goodness_of_fit_ref 0.800
_refine_ls_hydrogen_treatment constr
_refine_ls_matrix_type full
_refine_ls_number_parameters 211
_refine_ls_number_reflns 2983
_refine_ls_number_restraints 0
_refine_ls_restrained_S_all 0.800
_refine_ls_R_factor_all 0.1628
_refine_ls_R_factor_gt 0.0376
_refine_ls_shift/su_max 0.001
_refine_ls_shift/su_mean 0.000
_refine_ls_structure_factor_coef Fsqd
_refine_ls_weighting_details 'calc w = 1/[\s^2^(Fo^2^)+(0.0064P)^2^] where P=(Fo^2^+2Fc^2^)/3'
_refine_ls_weighting_scheme calc
_refine_ls_wR_factor_gt 0.0514
_refine_ls_wR_factor_ref 0.0586
_reflns_number_gt 831
_reflns_number_total 2983
_reflns_threshold_expression I>2\s(I)
_cod_data_source_file ci2136.cif
_cod_data_source_block I
_cod_depositor_comments
;
The following automatic conversions were performed:
'_symmetry_cell_setting' value 'Monoclinic' changed to 'monoclinic'
according to '/home/saulius/struct/CIF-dictionaries/cif_core.dic'
dictionary named 'cif_core.dic' version 2.4.1 from 2010-06-29.

Automatic conversion script
Id: cif_fix_enum 1527 2010-12-29 10:47:43Z saulius 

The following automatic conversions were performed:

'_symmetry_cell_setting' value 'Monoclinic' changed to 'monoclinic'
according to /home/saulius/struct/CIF-dictionaries/cif_core.dic
dictionary named 'cif_core.dic' version 2.4.1 from 2010-06-29.

Automatic conversion script
Id: cif_fix_values 1715 2011-07-08 13:25:40Z adriana 
;
_cod_original_cell_volume 1680.9(6)
_cod_original_sg_symbol_H-M 'P 21/n'
_cod_database_code 2210164
_cod_database_fobs_code 2210164

loop_
_symmetry_equiv_pos_as_xyz
'x, y, z'
'-x+1/2, y+1/2, -z+1/2'
'-x, -y, -z'
'x-1/2, -y-1/2, z-1/2'

loop_
_atom_site_type_symbol
_atom_site_label
_atom_site_fract_x
_atom_site_fract_y
_atom_site_fract_z
_atom_site_U_iso_or_equiv
_atom_site_adp_type
_atom_site_calc_flag
_atom_site_refinement_flags
_atom_site_occupancy
O O2 -0.2761(5) 0.28513(5) -0.22611(18) 0.1172(8) Uani d . 1
O O3 -0.6027(5) 0.25650(6) 0.08818(15) 0.0917(7) Uani d . 1
H H3 -0.6435 0.2516 0.1598 0.138 Uiso calc R 1
O O4 -0.5048(4) 0.29373(5) 0.31390(17) 0.0863(6) Uani d . 1
N N1 0.2078(6) 0.39437(7) 0.2334(2) 0.0816(8) Uani d . 1
N N2 0.1160(6) 0.38095(7) 0.1209(2) 0.0813(8) Uani d . 1
C C1 0.4025(7) 0.42586(9) 0.2311(3) 0.0778(10) Uani d . 1
C C2 0.4952(7) 0.43808(9) 0.1202(3) 0.0912(11) Uani d . 1
H H2 0.4374 0.4255 0.0405 0.109 Uiso calc R 1
C C3 0.6743(8) 0.46912(10) 0.1277(3) 0.0950(11) Uani d . 1
H H3A 0.7357 0.4771 0.0522 0.114 Uiso calc R 1
C C4 0.7642(7) 0.48849(9) 0.2438(4) 0.0812(9) Uani d . 1
C C5 0.6755(7) 0.47544(10) 0.3545(3) 0.0997(11) Uani d . 1
H H5 0.7367 0.4876 0.4349 0.120 Uiso calc R 1
C C6 0.4960(7) 0.44440(9) 0.3472(3) 0.0917(10) Uani d . 1
H H6 0.4380 0.4360 0.4231 0.110 Uiso calc R 1
C C7 -0.0753(7) 0.34951(9) 0.1220(3) 0.0742(10) Uani d . 1
C C8 -0.1408(7) 0.33025(9) 0.0050(3) 0.0793(10) Uani d . 1
H H8 -0.0661 0.3384 -0.0668 0.095 Uiso calc R 1
C C9 -0.3181(7) 0.29861(9) -0.0073(3) 0.0725(9) Uani d . 1
C C10 -0.4297(7) 0.28735(8) 0.1003(3) 0.0725(9) Uani d . 1
C C11 -0.3715(7) 0.30797(8) 0.2196(3) 0.0712(9) Uani d . 1
C C12 -0.1926(7) 0.33848(8) 0.2292(3) 0.0722(9) Uani d . 1
H H12 -0.1491 0.3519 0.3076 0.087 Uiso calc R 1
C C13 -0.3782(7) 0.27722(8) -0.1300(3) 0.1013(12) Uani d . 1
H H13 -0.5007 0.2565 -0.1352 0.122 Uiso calc R 1
C C14 -0.4644(6) 0.31384(7) 0.4360(2) 0.0983(10) Uani d . 1
H H14A -0.2575 0.3152 0.4752 0.148 Uiso calc R 1
H H14B -0.5664 0.3013 0.4952 0.148 Uiso calc R 1
H H14C -0.5423 0.3386 0.4194 0.148 Uiso calc R 1
C C15 0.9490(7) 0.52351(9) 0.2484(3) 0.0979(10) Uani d . 1
H H15A 1.0101 0.5263 0.1647 0.117 Uiso calc R 1
H H15B 1.1260 0.5208 0.3169 0.117 Uiso calc R 1
C C16 0.7869(7) 0.55867(9) 0.2754(3) 0.0956(9) Uani d . 1
H H16A 0.6075 0.5610 0.2080 0.115 Uiso calc R 1
H H16B 0.7296 0.5560 0.3599 0.115 Uiso calc R 1
C C17 0.9640(7) 0.59412(9) 0.2775(3) 0.1098(11) Uani d . 1
H H17A 1.1457 0.5916 0.3433 0.132 Uiso calc R 1
H H17B 1.0174 0.5971 0.1922 0.132 Uiso calc R 1
C C18 0.8085(8) 0.62852(8) 0.3069(3) 0.1509(15) Uani d . 1
H H18A 0.9374 0.6496 0.3091 0.226 Uiso calc R 1
H H18B 0.7540 0.6259 0.3911 0.226 Uiso calc R 1
H H18C 0.6342 0.6322 0.2394 0.226 Uiso calc R 1

loop_
_atom_site_aniso_label
_atom_site_aniso_U_11
_atom_site_aniso_U_22
_atom_site_aniso_U_33
_atom_site_aniso_U_12
_atom_site_aniso_U_13
_atom_site_aniso_U_23
O2 0.201(2) 0.0790(16) 0.0887(14) -0.0078(16) 0.0695(16) -0.0048(13)
O3 0.134(2) 0.0796(16) 0.0695(13) -0.0125(14) 0.0384(14) -0.0033(12)
O4 0.1156(18) 0.0827(15) 0.0667(12) -0.0047(12) 0.0330(12) -0.0019(12)
N1 0.084(2) 0.069(2) 0.0896(19) 0.0043(16) 0.0138(17) 0.0052(16)
N2 0.092(2) 0.069(2) 0.0833(19) 0.0093(16) 0.0186(17) 0.0017(15)
C1 0.085(3) 0.070(3) 0.079(2) 0.0075(19) 0.018(2) 0.007(2)
C2 0.105(3) 0.081(3) 0.091(3) -0.003(2) 0.027(2) 0.002(2)
C3 0.105(3) 0.091(3) 0.094(3) 0.003(2) 0.032(2) 0.008(2)
C4 0.069(2) 0.076(3) 0.101(3) 0.002(2) 0.021(2) 0.005(2)
C5 0.107(3) 0.105(3) 0.088(3) -0.024(2) 0.022(2) -0.003(2)
C6 0.100(3) 0.098(3) 0.080(2) -0.011(2) 0.028(2) 0.002(2)
C7 0.081(3) 0.061(2) 0.083(2) 0.0064(19) 0.021(2) 0.003(2)
C8 0.099(3) 0.068(2) 0.077(2) 0.011(2) 0.035(2) 0.0105(18)
C9 0.096(3) 0.060(2) 0.067(2) 0.004(2) 0.030(2) 0.0033(19)
C10 0.085(3) 0.057(2) 0.080(2) 0.0020(19) 0.025(2) 0.0037(19)
C11 0.088(3) 0.062(2) 0.066(2) 0.0082(19) 0.022(2) 0.0039(19)
C12 0.089(3) 0.068(2) 0.0626(19) 0.0130(19) 0.0219(18) 0.0016(18)
C13 0.154(3) 0.079(3) 0.079(2) -0.007(2) 0.044(2) -0.004(2)
C14 0.140(3) 0.095(2) 0.0650(18) 0.008(2) 0.0327(19) -0.0071(18)
C15 0.084(3) 0.090(3) 0.121(3) -0.005(2) 0.025(2) 0.010(2)
C16 0.101(3) 0.086(2) 0.106(2) -0.008(2) 0.035(2) -0.004(2)
C17 0.112(3) 0.093(2) 0.130(3) -0.023(3) 0.040(2) -0.001(2)
C18 0.173(4) 0.094(3) 0.209(4) -0.015(3) 0.091(3) -0.037(3)

loop_
_atom_type_symbol
_atom_type_description
_atom_type_scat_dispersion_real
_atom_type_scat_dispersion_imag
_atom_type_scat_source
C C 0.0033 0.0016 'International Tables Vol C Tables 4.2.6.8 and 6.1.1.4'
H H 0.0000 0.0000 'International Tables Vol C Tables 4.2.6.8 and 6.1.1.4'
N N 0.0061 0.0033 'International Tables Vol C Tables 4.2.6.8 and 6.1.1.4'
O O 0.0106 0.0060 'International Tables Vol C Tables 4.2.6.8 and 6.1.1.4'

loop_
_geom_angle_atom_site_label_1
_geom_angle_atom_site_label_2
_geom_angle_atom_site_label_3
_geom_angle
C10 O3 H3 109.5
C11 O4 C14 116.6(2)
N2 N1 C1 112.2(3)
N1 N2 C7 112.8(3)
C6 C1 C2 118.8(3)
C6 C1 N1 116.8(3)
C2 C1 N1 124.4(3)
C1 C2 C3 119.9(3)
C1 C2 H2 120.1
C3 C2 H2 120.1
C4 C3 C2 121.7(3)
C4 C3 H3A 119.1
C2 C3 H3A 119.1
C3 C4 C5 117.8(3)
C3 C4 C15 120.9(3)
C5 C4 C15 121.3(3)
C4 C5 C6 120.6(3)
C4 C5 H5 119.7
C6 C5 H5 119.7
C1 C6 C5 121.2(3)
C1 C6 H6 119.4
C5 C6 H6 119.4
C8 C7 C12 120.6(3)
C8 C7 N2 114.4(3)
C12 C7 N2 125.0(3)
C7 C8 C9 120.7(3)
C7 C8 H8 119.7
C9 C8 H8 119.7
C10 C9 C8 118.5(3)
C10 C9 C13 120.7(3)
C8 C9 C13 120.8(3)
O3 C10 C9 118.5(3)
O3 C10 C11 120.6(3)
C9 C10 C11 120.9(3)
O4 C11 C12 127.6(3)
O4 C11 C10 113.3(3)
C12 C11 C10 119.1(3)
C11 C12 C7 120.2(3)
C11 C12 H12 119.9
C7 C12 H12 119.9
O2 C13 C9 123.3(3)
O2 C13 H13 118.3
C9 C13 H13 118.3
O4 C14 H14A 109.5
O4 C14 H14B 109.5
H14A C14 H14B 109.5
O4 C14 H14C 109.5
H14A C14 H14C 109.5
H14B C14 H14C 109.5
C4 C15 C16 113.4(3)
C4 C15 H15A 108.9
C16 C15 H15A 108.9
C4 C15 H15B 108.9
C16 C15 H15B 108.9
H15A C15 H15B 107.7
C17 C16 C15 114.5(3)
C17 C16 H16A 108.6
C15 C16 H16A 108.6
C17 C16 H16B 108.6
C15 C16 H16B 108.6
H16A C16 H16B 107.6
C18 C17 C16 114.7(3)
C18 C17 H17A 108.6
C16 C17 H17A 108.6
C18 C17 H17B 108.6
C16 C17 H17B 108.6
H17A C17 H17B 107.6
C17 C18 H18A 109.5
C17 C18 H18B 109.5
H18A C18 H18B 109.5
C17 C18 H18C 109.5
H18A C18 H18C 109.5
H18B C18 H18C 109.5

loop_
_geom_bond_atom_site_label_1
_geom_bond_atom_site_label_2
_geom_bond_distance
O2 C13 1.219(2)
O3 C10 1.357(3)
O3 H3 0.82
O4 C11 1.357(3)
O4 C14 1.433(2)
N1 N2 1.250(2)
N1 C1 1.449(3)
N2 C7 1.436(3)
C1 C6 1.363(3)
C1 C2 1.377(3)
C2 C3 1.381(3)
C2 H2 0.93
C3 C4 1.375(3)
C3 H3A 0.93
C4 C5 1.376(3)
C4 C15 1.516(4)
C5 C6 1.383(3)
C5 H5 0.93
C6 H6 0.93
C7 C8 1.372(3)
C7 C12 1.389(3)
C8 C9 1.392(3)
C8 H8 0.93
C9 C10 1.381(3)
C9 C13 1.460(3)
C10 C11 1.416(3)
C11 C12 1.364(3)
C12 H12 0.93
C13 H13 0.93
C14 H14A 0.96
C14 H14B 0.96
C14 H14C 0.96
C15 C16 1.523(3)
C15 H15A 0.97
C15 H15B 0.97
C16 C17 1.512(3)
C16 H16A 0.97
C16 H16B 0.97
C17 C18 1.492(3)
C17 H17A 0.97
C17 H17B 0.97
C18 H18A 0.96
C18 H18B 0.96
C18 H18C 0.96

loop_
_geom_hbond_atom_site_label_D
_geom_hbond_atom_site_label_H
_geom_hbond_atom_site_label_A
_geom_hbond_site_symmetry_A
_geom_hbond_distance_DH
_geom_hbond_distance_HA
_geom_hbond_distance_DA
_geom_hbond_angle_DHA
O3 H3 O4 . 0.82 2.19 2.646(2) 115
O3 H3 O2 4_566 0.82 1.95 2.685(2) 148

loop_
_geom_torsion_atom_site_label_1
_geom_torsion_atom_site_label_2
_geom_torsion_atom_site_label_3
_geom_torsion_atom_site_label_4
_geom_torsion
C1 N1 N2 C7 179.5(2)
N2 N1 C1 C6 174.9(3)
N2 N1 C1 C2 -4.6(4)
C6 C1 C2 C3 -1.4(5)
N1 C1 C2 C3 178.1(3)
C1 C2 C3 C4 0.0(5)
C2 C3 C4 C5 1.5(5)
C2 C3 C4 C15 -177.1(3)
C3 C4 C5 C6 -1.5(5)
C15 C4 C5 C6 177.1(3)
C2 C1 C6 C5 1.4(5)
N1 C1 C6 C5 -178.1(3)
C4 C5 C6 C1 0.1(5)
N1 N2 C7 C8 -169.7(3)
N1 N2 C7 C12 10.9(4)
C12 C7 C8 C9 -2.1(4)
N2 C7 C8 C9 178.4(3)
C7 C8 C9 C10 0.9(4)
C7 C8 C9 C13 -177.5(3)
C8 C9 C10 O3 179.9(3)
C13 C9 C10 O3 -1.7(4)
C8 C9 C10 C11 1.5(4)
C13 C9 C10 C11 179.9(3)
C14 O4 C11 C12 3.0(4)
C14 O4 C11 C10 -177.9(2)
O3 C10 C11 O4 -0.3(4)
C9 C10 C11 O4 178.1(2)
O3 C10 C11 C12 178.9(3)
C9 C10 C11 C12 -2.7(4)
O4 C11 C12 C7 -179.5(3)
C10 C11 C12 C7 1.5(4)
C8 C7 C12 C11 0.9(4)
N2 C7 C12 C11 -179.7(3)
C10 C9 C13 O2 -177.2(3)
C8 C9 C13 O2 1.2(5)
C3 C4 C15 C16 112.7(3)
C5 C4 C15 C16 -65.9(4)
C4 C15 C16 C17 -178.7(3)
C15 C16 C17 C18 -178.7(3)

loop_
_cod_related_entry_id
_cod_related_entry_database
_cod_related_entry_code
1 ChemSpider 21178859
